data_1564322
loop_
_publ_author_name
'Dengler, Sebastian'
'Mandal, Pradeep K.'
'Allmendinger, Lars'
'Douat, C\'eline'
'Huc, Ivan'

_publ_section_title
;
 Conformational interplay in hybrid peptide--helical aromatic foldamer
 macrocycles
;
_journal_name_full 'Chemical Science'
_journal_paper_doi 10.1039/D1SC03640H
_journal_year 2021
_chemical_absolute_configuration ad
_chemical_formula_moiety 'C55 H57 Ca N14 O22 S3'
_chemical_formula_sum 'C54.26 H54 Ca0.75 N14 O39.41 S3'
_chemical_formula_weight 1659.17
_chemical_name_common 'hybrid Foldamer-peptide macrocycle'
_chemical_properties_physical Moisture-sensitive,Heat-sensitive
_space_group_crystal_system hexagonal
_space_group_IT_number 170
_space_group_name_Hall 'P 65'
_space_group_name_H-M_alt 'P 65'
_atom_sites_solution_hydrogens geom
_audit_creation_date 2020-05-07
_audit_creation_method
;
Olex2 1.2
(compiled 2018.05.29 svn.r3508 for OlexSys, GUI svn.r5506)
;
_audit_update_record
;
2020-05-07 deposited with the CCDC.	2021-07-26 downloaded from the CCDC.
;
_cell_angle_alpha 90
_cell_angle_beta 90
_cell_angle_gamma 120
_cell_formula_units_Z 6
_cell_length_a 17.90824(9)
_cell_length_b 17.90824(9)
_cell_length_c 46.5216(2)
_cell_measurement_reflns_used 160150
_cell_measurement_temperature 100(2)
_cell_measurement_theta_max 30.00
_cell_measurement_theta_min 1.48
_cell_volume 12920.85(11)
_computing_cell_refinement 'CrysAlisPro 1.171.38.43 (Rigaku OD, 2015)'
_computing_data_reduction 'CrysAlisPro 1.171.38.43 (Rigaku OD, 2015)'
_computing_molecular_graphics 'Olex2 (Dolomanov et al., 2009)'
_computing_publication_material 'Olex2 (Dolomanov et al., 2009)'
_computing_structure_refinement 'ShelXL (Sheldrick, 2015)'
_computing_structure_solution 'SHELXT (Sheldrick, 2018)'
_diffrn_ambient_temperature 100.15
_diffrn_measured_fraction_theta_full 0.999
_diffrn_measured_fraction_theta_max 0.996
_diffrn_measurement_device_type KM4CCD
_diffrn_measurement_method \w-scans
_diffrn_radiation_type Synchrotron
_diffrn_radiation_wavelength 0.800
_diffrn_reflns_av_R_equivalents 0.0574
_diffrn_reflns_av_unetI/netI 0.0227
_diffrn_reflns_Laue_measured_fraction_full 0.999
_diffrn_reflns_Laue_measured_fraction_max 0.996
_diffrn_reflns_limit_h_max 22
_diffrn_reflns_limit_h_min -22
_diffrn_reflns_limit_k_max 22
_diffrn_reflns_limit_k_min -22
_diffrn_reflns_limit_l_max 55
_diffrn_reflns_limit_l_min -53
_diffrn_reflns_number 160022
_diffrn_reflns_point_group_measured_fraction_full 0.997
_diffrn_reflns_point_group_measured_fraction_max 0.992
_diffrn_reflns_theta_full 28.685
_diffrn_reflns_theta_max 30.000
_diffrn_reflns_theta_min 1.478
_diffrn_source 'PXII - X10SA, SLS'
_exptl_absorpt_coefficient_mu 0.262
_exptl_absorpt_correction_T_max 1.1771
_exptl_absorpt_correction_T_min 0.9070
_exptl_absorpt_correction_type empirical
_exptl_absorpt_process_details
;
CrysAlisPro 1.171.38.43 (Rigaku Oxford Diffraction, 2015)
Empirical absorption correction using spherical harmonics,
 implemented in SCALE3 ABSPACK scaling algorithm.
;
_exptl_crystal_colour 'Light yellow'
_exptl_crystal_density_diffrn 1.279
_exptl_crystal_description prism
_exptl_crystal_F_000 5135
_exptl_crystal_recrystallization_method 'Vapor Diffusion Method'
_exptl_crystal_size_max 0.15
_exptl_crystal_size_mid 0.02
_exptl_crystal_size_min 0.02
_refine_diff_density_max 0.635
_refine_diff_density_min -0.629
_refine_diff_density_rms 0.106
_refine_ls_abs_structure_details
;
 Flack x determined using 6845 quotients [(I+)-(I-)]/[(I+)+(I-)]
 (Parsons, Flack and Wagner, Acta Cryst. B69 (2013) 249-259).
;
_refine_ls_abs_structure_Flack 0.061(8)
_refine_ls_extinction_coef 0.0032(11)
_refine_ls_extinction_expression Fc^*^=kFc[1+0.001xFc^2^\l^3^/sin(2\q)]^-1/4^
_refine_ls_extinction_method 'SHELXL-2018/3 (Sheldrick 2018)'
_refine_ls_goodness_of_fit_ref 1.714
_refine_ls_hydrogen_treatment constr
_refine_ls_matrix_type full
_refine_ls_number_parameters 842
_refine_ls_number_reflns 17481
_refine_ls_number_restraints 20
_refine_ls_restrained_S_all 1.715
_refine_ls_R_factor_all 0.1260
_refine_ls_R_factor_gt 0.1215
_refine_ls_shift/su_max 0.001
_refine_ls_shift/su_mean 0.000
_refine_ls_structure_factor_coef Fsqd
_refine_ls_weighting_details 'w=1/[\s^2^(Fo^2^)+(0.2000P)^2^] where P=(Fo^2^+2Fc^2^)/3'
_refine_ls_weighting_scheme calc
_refine_ls_wR_factor_gt 0.3408
_refine_ls_wR_factor_ref 0.3576
_reflns_Friedel_coverage 0.966
_reflns_Friedel_fraction_full 0.995
_reflns_Friedel_fraction_max 0.988
_reflns_number_gt 15452
_reflns_number_total 17481
_reflns_threshold_expression 'I > 2\s(I)'
_cod_data_source_file d1sc03640h2.cif
_cod_data_source_block SD3_121
_cod_depositor_comments
;
The following automatic conversions were performed:

data item '_exptl_absorpt_correction_type' value 'Empirical' was
changed to 'empirical' in accordance with the
/home/data/users/saulius/crontab/automatic-downloads/rss-feeds/RSC/lib/dictionaries/cif_core.dic
dictionary named 'cif_core.dic' version 2.4.2 last updated on
2011-04-26.

Automatic conversion script
Id: cif_fix_values 7556 2019-12-06 15:28:31Z antanas 
;
_cod_original_cell_volume 12920.85(14)
_cod_database_code 1564322
_shelx_shelxl_version_number 2018/3
_shelx_space_group_comment
;
The symmetry employed for this shelxl refinement is uniquely defined
by the following loop, which should always be used as a source of
symmetry information in preference to the above space-group names.
They are only intended as comments.
;
_olex2_refinement_description
;
1. Fixed Uiso
 At 1.2 times of:
  All C(H) groups, All C(H,H) groups, All N(H) groups, All N(H,H) groups
 At 1.5 times of:
  All C(H,H,H) groups
2. Restrained distances
 C74-C73
 1.54 with sigma of 0.02
 C22-C29
 1.54 with sigma of 0.02
 C33-C32
 1.54 with sigma of 0.02
 C85-O87
 1.27 with sigma of 0.02
 N83-C84
 1.47 with sigma of 0.02
 C85-O86
 1.27 with sigma of 0.02
 C84-C85
 1.54 with sigma of 0.02
 Ca89-O95 \\sim Ca89-O91 \\sim Ca89-O92 \\sim Ca89-O93 \\sim Ca89-O94
 with sigma of 0.02
 C84-O86 \\sim C84-O87
 with sigma of 0.02
3. Restrained planarity
 O87, C85, O86, C84
 with sigma of 0.1
4. Others
 Fixed Uiso: O86(0.25) C85(0.25)
5.a Ternary CH refined with riding coordinates:
 C65(H65), C71(H71), C63(H63), C79(H79)
5.b Secondary CH2 refined with riding coordinates:
 C59(H59A,H59B), C1(H1A,H1B), C5(H5A,H5B), C32(H32A,H32B), C80(H80A,H80B),
 C72(H72A,H72B), C73(H73A,H73B), C64(H64A,H64B), C74(H74A,H74B), C75(H75A,H75B),
  C84(H84A,H84B)
5.c Aromatic/amide H refined with riding coordinates:
 N41(H41), N4(H4), C50(H50), N31(H31), C34(H34), N70(H70), N62(H62), C45(H45),
 C23(H23), C36(H36), C7(H7), N78(H78), C43(H43), C16(H16), N83(H83), C35(H35),
 C44(H44), C9(H9), C17(H17), N58(H58), N14(H14), C18(H18), C8(H8)
5.d X=CH2 refined with riding coordinates:
 N76(H76A,H76B)
5.e Idealised Me refined as rotating group:
 C67(H67A,H67B,H67C), C66(H66A,H66B,H66C)
;
_olex2_submission_special_instructions 'No special instructions were received'

loop_
_space_group_symop_operation_xyz
'x, y, z'
'x-y, x, z+5/6'
'-y, x-y, z+2/3'
'-x, -y, z+1/2'
'-x+y, -x, z+1/3'
'y, -x+y, z+1/6'

loop_
_atom_site_label
_atom_site_type_symbol
_atom_site_fract_x
_atom_site_fract_y
_atom_site_fract_z
_atom_site_U_iso_or_equiv
_atom_site_adp_type
_atom_site_occupancy
_atom_site_site_symmetry_order
_atom_site_calc_flag
_atom_site_refinement_flags_posn
_atom_site_refinement_flags_adp
_atom_site_refinement_flags_occupancy
_atom_site_disorder_assembly
_atom_site_disorder_group
S81 S 0.00860(19) -0.2765(2) -0.53603(4) 0.1133(7) Uani 1 1 d . . . . .
S52 S -0.43676(19) -0.2099(3) -0.67981(6) 0.1380(13) Uani 1 1 d . . . . .
S25 S -0.3745(3) -0.5378(3) -0.62440(8) 0.1525(16) Uani 1 1 d . . . . .
O57 O -0.2471(3) -0.3648(4) -0.68102(12) 0.0963(13) Uani 1 1 d . . . . .
N21 N -0.1747(4) -0.2649(5) -0.59652(12) 0.0887(15) Uani 1 1 d . . . . .
N48 N -0.1625(3) -0.1488(4) -0.65778(10) 0.0766(11) Uani 1 1 d . . . . .
C56 C -0.1957(3) -0.2894(4) -0.67426(12) 0.0809(14) Uani 1 1 d . . . . .
C59 C -0.0704(4) -0.3108(4) -0.68090(14) 0.0801(12) Uani 1 1 d . . . . .
H59A H -0.089114 -0.334916 -0.699965 0.096 Uiso 1 1 calc R . . . .
H59B H -0.086969 -0.357665 -0.667355 0.096 Uiso 1 1 calc R . . . .
N38 N 0.0663(4) -0.0439(5) -0.61292(11) 0.0886(15) Uani 1 1 d . . . . .
C20 C -0.2606(5) -0.2855(6) -0.59843(13) 0.096(2) Uani 1 1 d . . . . .
C49 C -0.2212(4) -0.2252(5) -0.66811(12) 0.0806(14) Uani 1 1 d . . . . .
C47 C -0.1839(5) -0.0866(6) -0.65358(13) 0.0888(17) Uani 1 1 d . . . . .
O61 O 0.0580(3) -0.1740(4) -0.67604(11) 0.0888(11) Uani 1 1 d . . . . .
N41 N -0.0442(4) -0.0032(4) -0.63405(11) 0.0865(13) Uani 1 1 d . . . . .
H41 H -0.045874 -0.052016 -0.634175 0.104 Uiso 1 1 calc R . . . .
C37 C 0.0950(5) 0.0409(5) -0.61474(15) 0.0921(17) Uani 1 1 d . . . . .
O30 O -0.0305(5) -0.3436(5) -0.60865(14) 0.1113(18) Uani 1 1 d . . . . .
C19 C -0.3243(5) -0.3704(8) -0.60756(18) 0.115(3) Uani 1 1 d . . . . .
N4 N 0.0218(5) -0.0764(6) -0.52501(13) 0.105(2) Uani 1 1 d . . . . .
H4 H -0.033636 -0.104691 -0.524886 0.126 Uiso 1 1 calc R . . . .
O40 O 0.0476(5) 0.1427(5) -0.62592(16) 0.1143(18) Uani 1 1 d . . . . .
C15 C -0.2819(5) -0.2244(8) -0.59232(17) 0.108(3) Uani 1 1 d . . . . .
C50 C -0.3077(5) -0.2466(6) -0.67365(15) 0.0957(19) Uani 1 1 d . . . . .
H50 H -0.348795 -0.301899 -0.679424 0.115 Uiso 1 1 calc R . . . .
N31 N -0.0090(4) -0.2110(5) -0.60123(12) 0.0872(14) Uani 1 1 d . . . . .
H31 H -0.033572 -0.180985 -0.598159 0.105 Uiso 1 1 calc R . . . .
C1 C 0.0145(6) -0.2062(8) -0.50632(16) 0.106(2) Uani 1 1 d . . . . .
H1A H -0.043036 -0.218804 -0.500990 0.128 Uiso 1 1 calc R . . . .
H1B H 0.041184 -0.215878 -0.489686 0.128 Uiso 1 1 calc R . . . .
C42 C -0.1200(5) -0.0059(5) -0.64305(15) 0.0880(15) Uani 1 1 d . . . . .
C34 C 0.2045(5) -0.0120(8) -0.59587(18) 0.109(3) Uani 1 1 d . . . . .
H34 H 0.240869 -0.031387 -0.589272 0.130 Uiso 1 1 calc R . . . .
C29 C -0.0590(4) -0.2945(5) -0.60420(12) 0.0869(16) Uani 1 1 d D . . . .
C6 C 0.0063(8) 0.0382(8) -0.54616(18) 0.119(3) Uani 1 1 d . . . . .
C22 C -0.1524(5) -0.3210(5) -0.60324(12) 0.0884(16) Uani 1 1 d D . . . .
O55 O -0.4781(6) -0.2941(11) -0.6880(2) 0.169(5) Uani 1 1 d . . . . .
N70 N 0.1790(5) -0.2885(6) -0.63672(14) 0.0987(17) Uani 1 1 d . . . . .
H70 H 0.140660 -0.338772 -0.642647 0.118 Uiso 1 1 calc R . . . .
C24 C -0.2983(5) -0.4307(7) -0.61446(18) 0.104(2) Uani 1 1 d . . . . .
N62 N 0.0714(4) -0.2903(5) -0.68512(14) 0.0914(14) Uani 1 1 d . . . . .
H62 H 0.044269 -0.345023 -0.688139 0.110 Uiso 1 1 calc R . . . .
C12 C -0.2067(7) -0.0652(8) -0.57632(18) 0.111(3) Uani 1 1 d . . . . .
C46 C -0.2661(5) -0.0989(7) -0.66090(15) 0.100(2) Uani 1 1 d . . . . .
N11 N -0.0699(6) -0.0228(6) -0.55590(12) 0.106(2) Uani 1 1 d . . . . .
C51 C -0.3289(5) -0.1833(8) -0.67024(15) 0.102(2) Uani 1 1 d . . . . .
C33 C 0.1199(4) -0.0697(6) -0.60429(13) 0.0928(19) Uani 1 1 d D . . . .
C10 C -0.1275(7) 0.0006(7) -0.56656(17) 0.106(2) Uani 1 1 d . . . . .
C2 C 0.0666(6) -0.1149(10) -0.5159(2) 0.121(3) Uani 1 1 d . . . . .
C45 C -0.2810(8) -0.0273(10) -0.6589(2) 0.116(3) Uani 1 1 d . . . . .
H45 H -0.334040 -0.033696 -0.664047 0.139 Uiso 1 1 calc R . . . .
C60 C 0.0265(4) -0.2506(5) -0.68034(14) 0.0839(14) Uani 1 1 d . . . . .
C23 C -0.2147(6) -0.4091(7) -0.61175(18) 0.111(3) Uani 1 1 d . . . . .
H23 H -0.197361 -0.449281 -0.615225 0.133 Uiso 1 1 calc R . . . .
C36 C 0.1804(6) 0.1046(7) -0.6073(2) 0.115(3) Uani 1 1 d . . . . .
H36 H 0.200005 0.163342 -0.608900 0.138 Uiso 1 1 calc R . . . .
O90 O 0.1104(6) -0.4207(7) -0.59582(17) 0.124(2) Uani 1 1 d . . . . .
C65 C 0.2984(7) -0.2567(11) -0.7009(3) 0.131(4) Uani 1 1 d . . . . .
H65 H 0.315680 -0.253718 -0.680734 0.157 Uiso 1 1 calc R . . . .
C71 C 0.2169(7) -0.2798(9) -0.6086(2) 0.115(3) Uani 1 1 d . . . . .
H71 H 0.233926 -0.222718 -0.600732 0.138 Uiso 1 1 calc R . . . .
C7 C 0.0332(11) 0.1316(9) -0.5481(2) 0.128(4) Uani 1 1 d . . . . .
H7 H 0.087385 0.174214 -0.541878 0.154 Uiso 1 1 calc R . . . .
N78 N 0.1403(7) -0.3202(10) -0.56343(18) 0.133(3) Uani 1 1 d . . . . .
H78 H 0.170047 -0.266057 -0.559632 0.160 Uiso 1 1 calc R . . . .
O3 O 0.1446(5) -0.0796(8) -0.5152(2) 0.146(3) Uani 1 1 d . . . . .
O54 O -0.4274(8) -0.1543(12) -0.7033(2) 0.177(5) Uani 1 1 d . . . . .
O13 O -0.2707(6) -0.0564(8) -0.58153(19) 0.143(3) Uani 1 1 d . . . . .
C5 C 0.0666(7) 0.0106(9) -0.53473(18) 0.118(3) Uani 1 1 d . . . . .
H5A H 0.106997 0.016601 -0.549692 0.141 Uiso 1 1 calc R . . . .
H5B H 0.099407 0.047976 -0.518908 0.141 Uiso 1 1 calc R . . . .
C43 C -0.1331(8) 0.0641(7) -0.64046(19) 0.108(2) Uani 1 1 d . . . . .
H43 H -0.091048 0.117338 -0.633398 0.130 Uiso 1 1 calc R . . . .
C77 C 0.1485(7) -0.3513(10) -0.58817(17) 0.117(3) Uani 1 1 d . . . . .
C16 C -0.3633(6) -0.2358(11) -0.5962(2) 0.127(4) Uani 1 1 d . . . . .
H16 H -0.376482 -0.192786 -0.592360 0.153 Uiso 1 1 calc R . . . .
C68 C 0.2022(5) -0.2197(7) -0.65383(16) 0.097(2) Uani 1 1 d . . . . .
C39 C 0.0314(5) 0.0643(5) -0.62518(16) 0.0955(19) Uani 1 1 d . . . . .
C63 C 0.1682(5) -0.2420(6) -0.68536(17) 0.0961(18) Uani 1 1 d . . . . .
H63 H 0.188007 -0.187983 -0.695902 0.115 Uiso 1 1 calc R . . . .
C82 C 0.103(2) -0.444(2) -0.5275(8) 0.199(10) Uani 1 1 d . . . . .
C32 C 0.0841(5) -0.1652(6) -0.60269(14) 0.0941(19) Uani 1 1 d D . . . .
H32A H 0.102241 -0.184066 -0.619492 0.113 Uiso 1 1 calc R . . . .
H32B H 0.107015 -0.178626 -0.585814 0.113 Uiso 1 1 calc R . . . .
N83 N 0.171(2) -0.4131(16) -0.5180(6) 0.203(9) Uani 1 1 d D . . . .
H83 H 0.211915 -0.364277 -0.524049 0.244 Uiso 1 1 calc R . . . .
C35 C 0.2316(7) 0.0734(9) -0.5977(2) 0.127(4) Uani 1 1 d . . . . .
H35 H 0.287713 0.112548 -0.592089 0.153 Uiso 1 1 calc R . . . .
C67 C 0.3407(8) -0.1754(12) -0.7116(4) 0.145(5) Uani 1 1 d . . . . .
H67A H 0.302364 -0.166102 -0.723490 0.218 Uiso 1 1 calc GR . . . .
H67B H 0.389107 -0.167636 -0.722778 0.218 Uiso 1 1 calc GR . . . .
H67C H 0.360728 -0.134749 -0.695989 0.218 Uiso 1 1 calc GR . . . .
C80 C 0.0585(17) -0.3316(18) -0.5189(3) 0.173(8) Uani 1 1 d . . . . .
H80A H 0.112781 -0.289674 -0.510291 0.208 Uiso 1 1 calc R . . . .
H80B H 0.021176 -0.368985 -0.503840 0.208 Uiso 1 1 calc R . . . .
C44 C -0.2184(8) 0.0474(10) -0.6498(2) 0.119(3) Uani 1 1 d . . . . .
H44 H -0.228986 0.093217 -0.649119 0.143 Uiso 1 1 calc R . . . .
C9 C -0.1055(12) 0.0892(10) -0.5670(2) 0.135(5) Uani 1 1 d . . . . .
H9 H -0.145521 0.104986 -0.572691 0.162 Uiso 1 1 calc R . . . .
C72 C 0.2965(8) -0.2912(14) -0.6106(3) 0.155(6) Uani 1 1 d . . . . .
H72A H 0.334472 -0.256321 -0.625947 0.186 Uiso 1 1 calc R . . . .
H72B H 0.279443 -0.351120 -0.613952 0.186 Uiso 1 1 calc R . . . .
O92 O 0.0933(10) -0.4809(12) -0.6569(3) 0.185(5) Uani 1 1 d D . . . .
C66 C 0.3187(12) -0.3195(17) -0.7161(4) 0.169(7) Uani 1 1 d . . . . .
H66A H 0.304314 -0.322241 -0.736142 0.253 Uiso 1 1 calc GR . . . .
H66B H 0.285486 -0.375699 -0.707705 0.253 Uiso 1 1 calc GR . . . .
H66C H 0.378988 -0.300316 -0.714220 0.253 Uiso 1 1 calc GR . . . .
C17 C -0.4271(7) -0.3210(13) -0.6068(3) 0.141(5) Uani 1 1 d . . . . .
H17 H -0.482613 -0.331605 -0.610404 0.170 Uiso 1 1 calc R . . . .
N58 N -0.1087(3) -0.2585(4) -0.67288(11) 0.0797(11) Uani 1 1 d . . . . .
H58 H -0.075567 -0.206454 -0.667092 0.096 Uiso 1 1 calc R . . . .
O53 O -0.4744(4) -0.1957(7) -0.65398(19) 0.135(3) Uani 1 1 d . . . . .
O94 O 0.1487(17) -0.5708(19) -0.5952(9) 0.262(12) Uani 1 1 d D . . . .
O28 O -0.4349(7) -0.5769(7) -0.6005(2) 0.172(5) Uani 1 1 d . . . . .
N14 N -0.2102(4) -0.1429(5) -0.58107(13) 0.0953(16) Uani 1 1 d . . . . .
H14 H -0.164011 -0.144029 -0.576880 0.114 Uiso 1 1 calc R . . . .
C18 C -0.4102(6) -0.3843(10) -0.6117(3) 0.130(4) Uani 1 1 d . . . . .
H18 H -0.454064 -0.437896 -0.617900 0.156 Uiso 1 1 calc R . . . .
C73 C 0.3411(10) -0.2608(19) -0.5810(4) 0.182(9) Uani 1 1 d D . . . .
H73A H 0.344182 -0.206682 -0.576034 0.218 Uiso 1 1 calc R . . . .
H73B H 0.306460 -0.302924 -0.566530 0.218 Uiso 1 1 calc R . . . .
C64 C 0.1993(5) -0.2965(7) -0.70152(17) 0.099(2) Uani 1 1 d . . . . .
H64A H 0.180425 -0.302927 -0.721366 0.119 Uiso 1 1 calc R . . . .
H64B H 0.172671 -0.353563 -0.693011 0.119 Uiso 1 1 calc R . . . .
C8 C -0.0224(14) 0.1511(10) -0.5587(3) 0.141(5) Uani 1 1 d . . . . .
H8 H -0.005713 0.208978 -0.560907 0.170 Uiso 1 1 calc R . . . .
Ca89 Ca 0.0302(4) -0.5636(3) -0.61415(11) 0.1734(14) Uani 1 1 d D . . . .
C74 C 0.4292(12) -0.249(2) -0.5808(6) 0.200(11) Uani 1 1 d D . . . .
H74A H 0.459424 -0.217919 -0.597987 0.240 Uiso 1 1 calc R . . . .
H74B H 0.425209 -0.304743 -0.581100 0.240 Uiso 1 1 calc R . . . .
C79 C 0.0745(11) -0.3855(13) -0.5413(3) 0.146(5) Uani 1 1 d . . . . .
H79 H 0.020128 -0.421806 -0.551432 0.175 Uiso 1 1 calc R . . . .
O88 O 0.0440(19) -0.526(3) -0.5239(7) 0.273(13) Uani 1 1 d . . . . .
O91 O -0.0605(11) -0.5057(12) -0.6249(5) 0.203(7) Uani 1 1 d D . . . .
O93 O -0.0429(19) -0.662(2) -0.6526(8) 0.286(15) Uani 1 1 d D . . . .
O87 O 0.1688(18) -0.5540(17) -0.5286(6) 0.245(9) Uiso 1 1 d D . . . .
O27 O -0.4156(8) -0.5299(9) -0.6498(2) 0.183(6) Uani 1 1 d . . . . .
O26 O -0.3266(12) -0.5811(8) -0.6289(3) 0.183(6) Uani 1 1 d . . . . .
N76 N 0.5063(19) -0.119(3) -0.5445(5) 0.31(2) Uani 1 1 d . . . . .
H76A H 0.492469 -0.085684 -0.553816 0.377 Uiso 1 1 calc R . . . .
H76B H 0.536042 -0.100443 -0.528991 0.377 Uiso 1 1 calc R . . . .
C75 C 0.4813(17) -0.199(3) -0.5544(9) 0.28(2) Uani 1 1 d . . . . .
H75A H 0.450587 -0.236225 -0.538376 0.337 Uiso 1 1 calc R . . . .
H75B H 0.534605 -0.200098 -0.556048 0.337 Uiso 1 1 calc R . . . .
O69 O 0.2483(5) -0.1478(6) -0.64700(18) 0.1192(19) Uani 1 1 d . . . . .
C84 C 0.185(2) -0.4625(16) -0.4942(8) 0.27(2) Uani 1 1 d D . . . .
H84A H 0.231323 -0.421730 -0.481861 0.328 Uiso 1 1 calc R . . . .
H84B H 0.133361 -0.491675 -0.482701 0.328 Uiso 1 1 calc R . . . .
O95 O -0.028(3) -0.625(3) -0.5682(7) 0.36(3) Uani 1 1 d D . . . .
O86 O 0.2538(18) -0.5317(19) -0.4842(7) 0.250 Uiso 1 1 d D . . . .
C85 C 0.2083(19) -0.529(2) -0.5047(7) 0.250 Uiso 1 1 d D . . . .

loop_
_atom_site_aniso_label
_atom_site_aniso_U_11
_atom_site_aniso_U_22
_atom_site_aniso_U_33
_atom_site_aniso_U_23
_atom_site_aniso_U_13
_atom_site_aniso_U_12
S81 0.1427(17) 0.167(2) 0.0586(9) -0.0055(10) -0.0012(9) 0.0987(16)
S52 0.1068(14) 0.246(4) 0.0873(14) -0.0083(18) -0.0146(11) 0.108(2)
S25 0.140(2) 0.139(2) 0.106(2) 0.0128(17) -0.0271(17) 0.016(2)
O57 0.093(3) 0.113(3) 0.068(3) 0.007(2) -0.003(2) 0.040(2)
N21 0.084(3) 0.129(4) 0.051(2) 0.018(2) 0.0010(19) 0.052(3)
N48 0.080(2) 0.106(3) 0.046(2) 0.0138(19) 0.0087(17) 0.048(2)
C56 0.067(2) 0.107(4) 0.048(2) 0.011(2) -0.0044(18) 0.028(2)
C59 0.087(3) 0.092(3) 0.059(3) -0.006(2) -0.007(2) 0.043(3)
N38 0.084(3) 0.128(4) 0.049(2) -0.010(2) 0.0020(19) 0.050(3)
C20 0.096(4) 0.146(6) 0.041(3) 0.025(3) 0.004(2) 0.056(4)
C49 0.077(3) 0.116(4) 0.047(2) 0.015(2) 0.0056(19) 0.047(3)
C47 0.095(3) 0.135(5) 0.052(3) 0.020(3) 0.019(2) 0.070(4)
O61 0.079(2) 0.111(3) 0.070(3) -0.007(2) -0.0004(17) 0.043(2)
N41 0.102(3) 0.113(4) 0.050(2) 0.000(2) 0.006(2) 0.058(3)
C37 0.097(4) 0.109(4) 0.060(3) -0.013(3) 0.013(3) 0.043(3)
O30 0.141(4) 0.157(5) 0.071(3) -0.018(3) -0.012(3) 0.101(4)
C19 0.088(4) 0.160(8) 0.061(4) 0.027(4) -0.005(3) 0.034(4)
N4 0.106(4) 0.165(7) 0.048(3) -0.011(3) 0.001(2) 0.071(4)
O40 0.139(5) 0.110(4) 0.086(4) -0.011(3) 0.013(3) 0.055(3)
C15 0.092(4) 0.182(8) 0.065(4) 0.040(4) 0.020(3) 0.080(5)
C50 0.080(3) 0.140(6) 0.061(3) 0.008(3) 0.003(2) 0.051(4)
N31 0.077(2) 0.127(4) 0.061(3) 0.005(2) 0.0061(19) 0.053(3)
C1 0.114(5) 0.163(8) 0.053(3) -0.006(4) -0.007(3) 0.076(5)
C42 0.096(4) 0.113(4) 0.061(3) 0.007(3) 0.015(3) 0.056(3)
C34 0.087(4) 0.156(8) 0.067(4) -0.022(4) -0.010(3) 0.049(4)
C29 0.097(4) 0.127(5) 0.041(2) -0.001(2) 0.001(2) 0.059(4)
C6 0.151(8) 0.149(7) 0.049(3) -0.017(4) 0.016(4) 0.068(6)
C22 0.097(4) 0.116(4) 0.042(2) 0.007(2) -0.003(2) 0.046(3)
O55 0.111(4) 0.305(15) 0.122(6) -0.056(8) -0.039(5) 0.127(8)
N70 0.115(4) 0.145(5) 0.064(3) -0.020(3) -0.016(3) 0.085(4)
C24 0.095(4) 0.121(5) 0.069(4) 0.019(4) -0.004(3) 0.034(4)
N62 0.090(3) 0.113(4) 0.078(3) -0.010(3) -0.008(2) 0.056(3)
C12 0.127(6) 0.175(9) 0.063(4) 0.026(4) 0.031(4) 0.100(7)
C46 0.086(3) 0.167(7) 0.062(3) 0.027(4) 0.018(3) 0.075(4)
N11 0.142(5) 0.144(5) 0.045(2) 0.006(3) 0.034(3) 0.082(5)
C51 0.089(4) 0.178(8) 0.055(3) 0.004(4) 0.004(3) 0.078(5)
C33 0.084(3) 0.152(6) 0.046(3) -0.007(3) 0.003(2) 0.062(4)
C10 0.143(7) 0.139(6) 0.059(4) 0.019(4) 0.033(4) 0.088(6)
C2 0.100(5) 0.194(10) 0.088(5) -0.035(6) -0.009(4) 0.088(6)
C45 0.126(6) 0.181(10) 0.085(5) 0.036(6) 0.024(5) 0.110(8)
C60 0.083(3) 0.113(4) 0.055(3) -0.010(3) -0.008(2) 0.049(3)
C23 0.116(5) 0.119(5) 0.063(4) 0.019(3) -0.016(3) 0.033(4)
C36 0.099(5) 0.125(6) 0.076(4) -0.023(4) 0.009(4) 0.021(4)
O90 0.163(6) 0.175(7) 0.074(3) -0.023(4) -0.021(4) 0.116(6)
C65 0.107(6) 0.216(13) 0.096(6) -0.009(7) -0.012(5) 0.100(8)
C71 0.116(5) 0.166(8) 0.073(5) -0.013(5) -0.031(4) 0.079(6)
C7 0.171(10) 0.136(7) 0.072(5) -0.013(5) 0.016(6) 0.072(7)
N78 0.138(6) 0.231(11) 0.069(4) -0.028(5) -0.017(4) 0.121(7)
O3 0.110(4) 0.196(9) 0.126(6) -0.031(6) 0.004(4) 0.072(5)
O54 0.169(7) 0.339(17) 0.098(5) 0.030(8) 0.003(5) 0.184(11)
O13 0.158(6) 0.240(10) 0.099(5) 0.030(5) 0.033(4) 0.151(7)
C5 0.115(5) 0.184(10) 0.054(3) -0.026(5) 0.005(3) 0.075(6)
C43 0.149(7) 0.123(5) 0.073(4) 0.011(4) 0.022(4) 0.084(5)
C77 0.132(6) 0.211(12) 0.055(4) -0.023(5) -0.026(4) 0.121(8)
C16 0.090(4) 0.200(11) 0.097(6) 0.029(6) 0.015(4) 0.076(6)
C68 0.083(3) 0.146(6) 0.068(4) -0.017(4) -0.004(3) 0.062(4)
C39 0.103(4) 0.109(4) 0.059(3) -0.009(3) 0.020(3) 0.042(3)
C63 0.088(4) 0.131(5) 0.068(4) -0.017(3) -0.012(3) 0.054(4)
C82 0.19(2) 0.21(2) 0.23(3) -0.05(2) 0.009(19) 0.131(19)
C32 0.089(3) 0.153(6) 0.055(3) -0.007(3) -0.008(2) 0.071(4)
N83 0.22(2) 0.200(16) 0.22(2) -0.025(15) -0.054(17) 0.125(16)
C35 0.097(5) 0.157(9) 0.085(5) -0.029(5) -0.010(4) 0.031(5)
C67 0.104(6) 0.186(12) 0.142(11) 0.035(10) 0.007(6) 0.070(7)
C80 0.25(2) 0.28(2) 0.082(7) 0.018(9) 0.019(9) 0.203(19)
C44 0.126(7) 0.175(10) 0.091(5) 0.029(6) 0.033(5) 0.101(8)
C9 0.224(14) 0.179(11) 0.068(4) 0.025(6) 0.051(7) 0.151(12)
C72 0.097(5) 0.241(16) 0.128(10) 0.019(10) -0.021(6) 0.086(8)
O92 0.182(10) 0.224(13) 0.157(11) 0.008(10) -0.016(9) 0.108(10)
C66 0.155(10) 0.28(2) 0.131(11) -0.027(12) -0.015(8) 0.152(14)
C17 0.099(6) 0.207(14) 0.117(8) 0.044(8) 0.009(5) 0.076(8)
N58 0.071(2) 0.098(3) 0.062(3) 0.001(2) -0.0030(18) 0.036(2)
O53 0.092(3) 0.217(8) 0.110(5) -0.004(5) 0.000(3) 0.089(5)
O94 0.24(2) 0.25(2) 0.32(4) -0.02(2) -0.05(2) 0.143(18)
O28 0.142(6) 0.155(7) 0.121(7) 0.048(6) -0.030(5) 0.000(5)
N14 0.100(3) 0.137(5) 0.060(3) 0.015(3) 0.010(2) 0.068(4)
C18 0.079(4) 0.178(10) 0.100(6) 0.034(6) 0.000(4) 0.039(5)
C73 0.142(10) 0.27(2) 0.108(10) 0.039(12) -0.023(8) 0.080(12)
C64 0.097(4) 0.153(7) 0.063(3) -0.005(4) -0.008(3) 0.075(4)
C8 0.195(14) 0.133(8) 0.086(7) -0.014(6) 0.024(8) 0.074(9)
Ca89 0.212(4) 0.197(3) 0.152(3) 0.004(2) 0.006(3) 0.133(3)
C74 0.140(10) 0.31(3) 0.195(19) -0.11(2) -0.065(12) 0.143(15)
C79 0.156(10) 0.215(14) 0.113(9) -0.006(9) 0.014(7) 0.127(11)
O88 0.218(19) 0.35(4) 0.22(2) -0.02(2) -0.061(17) 0.12(2)
O91 0.173(10) 0.218(13) 0.234(19) -0.044(13) -0.008(11) 0.110(10)
O93 0.23(2) 0.28(3) 0.33(4) -0.11(3) -0.05(2) 0.111(19)
O27 0.160(8) 0.199(10) 0.098(6) 0.007(6) -0.047(6) 0.021(7)
O26 0.209(12) 0.133(7) 0.141(10) -0.024(6) -0.008(8) 0.036(8)
N76 0.32(3) 0.64(6) 0.176(16) -0.21(3) -0.144(19) 0.39(4)
C75 0.163(15) 0.39(5) 0.31(4) -0.23(4) -0.11(2) 0.15(2)
O69 0.106(3) 0.143(5) 0.099(4) -0.018(4) -0.014(3) 0.055(4)
C84 0.25(3) 0.158(16) 0.34(6) -0.04(2) -0.12(4) 0.043(18)
O95 0.30(3) 0.33(4) 0.44(7) -0.02(4) 0.16(4) 0.15(3)

loop_
_atom_type_symbol
_atom_type_description
_atom_type_scat_dispersion_real
_atom_type_scat_dispersion_imag
_atom_type_scat_source
C C 0.0050 0.0020 'International Tables Vol C Tables 4.2.6.8 and 6.1.1.4'
H H 0.0000 0.0000 'International Tables Vol C Tables 4.2.6.8 and 6.1.1.4'
Ca Ca 0.2262 0.3064 'International Tables Vol C Tables 4.2.6.8 and 6.1.1.4'
N N 0.0061 0.0033 'International Tables Vol C Tables 4.2.6.8 and 6.1.1.4'
O O 0.0106 0.0060 'International Tables Vol C Tables 4.2.6.8 and 6.1.1.4'
S S 0.1490 0.1570 'International Tables Vol C Tables 4.2.6.8 and 6.1.1.4'

loop_
_geom_angle_atom_site_label_1
_geom_angle_atom_site_label_2
_geom_angle_atom_site_label_3
_geom_angle
_geom_angle_site_symmetry_1
_geom_angle_site_symmetry_3
_geom_angle_publ_flag
C80 S81 C1 99.7(7) . . ?
O55 S52 C51 106.2(5) . . ?
O55 S52 O54 111.5(9) . . ?
O55 S52 O53 112.4(7) . . ?
O54 S52 C51 105.6(6) . . ?
O54 S52 O53 114.2(7) . . ?
O53 S52 C51 106.2(4) . . ?
O28 S25 C24 107.7(7) . . ?
O27 S25 C24 105.3(7) . . ?
O27 S25 O28 112.3(8) . . ?
O26 S25 C24 106.3(7) . . ?
O26 S25 O28 110.6(9) . . ?
O26 S25 O27 114.1(11) . . ?
C22 N21 C20 120.6(8) . . ?
C49 N48 C47 119.5(6) . . ?
O57 C56 C49 123.6(6) . . ?
O57 C56 N58 122.0(7) . . ?
N58 C56 C49 114.4(6) . . ?
N58 C59 C60 106.1(5) . . ?
C33 N38 C37 118.8(7) . . ?
N21 C20 C19 119.0(9) . . ?
C15 C20 N21 119.5(9) . . ?
C15 C20 C19 121.5(8) . . ?
N48 C49 C56 118.9(5) . . ?
N48 C49 C50 122.5(7) . . ?
C50 C49 C56 118.7(7) . . ?
N48 C47 C42 118.3(6) . . ?
N48 C47 C46 122.3(8) . . ?
C42 C47 C46 119.3(8) . . ?
C39 N41 C42 130.0(7) . . ?
N38 C37 C36 123.0(10) . . ?
N38 C37 C39 115.4(7) . . ?
C36 C37 C39 121.6(9) . . ?
C20 C19 C18 115.9(13) . . ?
C24 C19 C20 119.2(8) . . ?
C24 C19 C18 124.6(12) . . ?
C2 N4 C5 120.0(9) . . ?
C20 C15 C16 123.7(12) . . ?
C20 C15 N14 114.6(6) . . ?
C16 C15 N14 121.7(11) . . ?
C51 C50 C49 118.1(8) . . ?
C29 N31 C32 125.3(7) . . ?
C2 C1 S81 108.4(6) . . ?
N41 C42 C47 114.6(6) . . ?
C43 C42 C47 122.6(8) . . ?
C43 C42 N41 122.8(8) . . ?
C35 C34 C33 117.4(10) . . ?
O30 C29 N31 122.7(7) . . ?
O30 C29 C22 125.1(8) . . ?
N31 C29 C22 112.1(7) . . ?
N11 C6 C7 121.6(12) . . ?
N11 C6 C5 117.6(11) . . ?
C5 C6 C7 120.6(12) . . ?
N21 C22 C29 119.6(7) . . ?
N21 C22 C23 122.6(8) . . ?
C23 C22 C29 117.7(8) . . ?
C68 N70 C71 121.5(9) . . ?
C19 C24 S25 121.2(7) . . ?
C23 C24 S25 118.5(10) . . ?
C23 C24 C19 120.1(9) . . ?
C60 N62 C63 121.7(7) . . ?
O13 C12 C10 124.5(12) . . ?
O13 C12 N14 120.8(12) . . ?
N14 C12 C10 114.7(8) . . ?
C47 C46 C51 116.3(8) . . ?
C47 C46 C45 119.2(10) . . ?
C51 C46 C45 124.5(8) . . ?
C6 N11 C10 119.1(10) . . ?
C50 C51 S52 117.2(8) . . ?
C50 C51 C46 120.9(6) . . ?
C46 C51 S52 121.8(7) . . ?
N38 C33 C34 122.5(9) . . ?
N38 C33 C32 116.4(6) . . ?
C34 C33 C32 121.1(8) . . ?
C12 C10 C9 122.1(11) . . ?
N11 C10 C12 117.4(9) . . ?
N11 C10 C9 120.5(12) . . ?
N4 C2 C1 116.4(8) . . ?
O3 C2 N4 124.3(14) . . ?
O3 C2 C1 119.3(12) . . ?
C44 C45 C46 119.0(9) . . ?
O61 C60 C59 121.8(6) . . ?
O61 C60 N62 124.6(6) . . ?
N62 C60 C59 113.5(7) . . ?
C24 C23 C22 118.3(11) . . ?
C35 C36 C37 115.1(11) . . ?
C77 O90 Ca89 177.1(8) . . ?
C67 C65 C66 114.3(15) . . ?
C67 C65 C64 112.6(10) . . ?
C66 C65 C64 107.0(13) . . ?
N70 C71 C77 109.1(8) . . ?
N70 C71 C72 110.3(9) . . ?
C72 C71 C77 108.9(11) . . ?
C8 C7 C6 117.3(14) . . ?
C77 N78 C79 117.5(14) . . ?
N4 C5 C6 111.7(9) . . ?
C42 C43 C44 114.7(11) . . ?
O90 C77 C71 120.0(9) . . ?
O90 C77 N78 127.1(14) . . ?
N78 C77 C71 112.9(13) . . ?
C15 C16 C17 114.6(14) . . ?
N70 C68 C63 114.8(8) . . ?
O69 C68 N70 124.8(8) . . ?
O69 C68 C63 120.3(9) . . ?
N41 C39 C37 114.5(8) . . ?
O40 C39 N41 123.2(9) . . ?
O40 C39 C37 122.3(8) . . ?
N62 C63 C68 109.3(6) . . ?
N62 C63 C64 108.6(7) . . ?
C64 C63 C68 113.7(7) . . ?
N83 C82 C79 118(3) . . ?
N83 C82 O88 124(4) . . ?
O88 C82 C79 118(3) . . ?
N31 C32 C33 111.3(6) . . ?
C82 N83 C84 117(3) . . ?
C34 C35 C36 123.2(9) . . ?
C79 C80 S81 110.0(11) . . ?
C45 C44 C43 125.0(10) . . ?
C8 C9 C10 118.0(13) . . ?
C71 C72 C73 104.4(14) . . ?
C18 C17 C16 123.8(10) . . ?
C56 N58 C59 122.2(6) . . ?
C12 N14 C15 129.3(7) . . ?
C17 C18 C19 120.3(13) . . ?
C74 C73 C72 112.6(18) . . ?
C63 C64 C65 113.2(9) . . ?
C7 C8 C9 123.2(14) . . ?
O90 Ca89 O92 77.8(6) . . ?
O90 Ca89 O93 150.9(11) . . ?
O90 Ca89 O95 93.5(11) . . ?
O94 Ca89 O90 81.4(8) . . ?
O94 Ca89 O92 100.6(11) . . ?
O94 Ca89 O91 158.7(9) . . ?
O94 Ca89 O93 114.6(12) . . ?
O94 Ca89 O95 80.9(14) . . ?
O91 Ca89 O90 77.4(5) . . ?
O91 Ca89 O92 76.7(7) . . ?
O91 Ca89 O93 85.5(10) . . ?
O91 Ca89 O95 98.5(12) . . ?
O93 Ca89 O92 75.5(11) . . ?
O93 Ca89 O95 112.3(15) . . ?
O95 Ca89 O92 170.7(12) . . ?
C73 C74 C75 112.7(18) . . ?
C82 C79 N78 114.2(15) . . ?
C82 C79 C80 112.3(16) . . ?
C80 C79 N78 106.5(16) . . ?
N76 C75 C74 132(4) . . ?
C85 C84 N83 114(3) . . ?
O87 C85 C84 104(2) . . ?
O87 C85 O86 153(4) . . ?
O86 C85 C84 103(2) . . ?

loop_
_geom_bond_atom_site_label_1
_geom_bond_atom_site_label_2
_geom_bond_distance
_geom_bond_site_symmetry_2
_geom_bond_publ_flag
S81 C1 1.837(10) . ?
S81 C80 1.813(15) . ?
S52 O55 1.360(16) . ?
S52 C51 1.799(7) . ?
S52 O54 1.431(13) . ?
S52 O53 1.461(9) . ?
S25 C24 1.771(10) . ?
S25 O28 1.463(13) . ?
S25 O27 1.437(11) . ?
S25 O26 1.43(2) . ?
O57 C56 1.236(10) . ?
N21 C20 1.395(10) . ?
N21 C22 1.290(11) . ?
N48 C49 1.331(10) . ?
N48 C47 1.361(10) . ?
C56 C49 1.461(11) . ?
C56 N58 1.368(8) . ?
C59 C60 1.517(9) . ?
C59 N58 1.461(9) . ?
N38 C37 1.341(12) . ?
N38 C33 1.317(11) . ?
C20 C19 1.435(16) . ?
C20 C15 1.355(15) . ?
C49 C50 1.422(9) . ?
C47 C42 1.409(12) . ?
C47 C46 1.418(10) . ?
O61 C60 1.211(10) . ?
N41 C42 1.398(10) . ?
N41 C39 1.351(11) . ?
C37 C36 1.419(12) . ?
C37 C39 1.479(14) . ?
O30 C29 1.235(10) . ?
C19 C24 1.411(18) . ?
C19 C18 1.444(14) . ?
N4 C2 1.359(15) . ?
N4 C5 1.424(17) . ?
O40 C39 1.284(12) . ?
C15 C16 1.379(12) . ?
C15 N14 1.476(15) . ?
C50 C51 1.373(14) . ?
N31 C29 1.311(11) . ?
N31 C32 1.446(9) . ?
C1 C2 1.489(19) . ?
C42 C43 1.391(12) . ?
C34 C33 1.398(11) . ?
C34 C35 1.36(2) . ?
C29 C22 1.494(10) . ?
C6 N11 1.330(15) . ?
C6 C7 1.494(19) . ?
C6 C5 1.493(18) . ?
C22 C23 1.460(13) . ?
N70 C71 1.446(10) . ?
N70 C68 1.345(13) . ?
C24 C23 1.352(15) . ?
N62 C60 1.332(10) . ?
N62 C63 1.502(10) . ?
C12 C10 1.391(18) . ?
C12 O13 1.256(12) . ?
C12 N14 1.380(15) . ?
C46 C51 1.428(16) . ?
C46 C45 1.436(16) . ?
N11 C10 1.384(13) . ?
C33 C32 1.498(13) . ?
C10 C9 1.432(17) . ?
C2 O3 1.212(14) . ?
C45 C44 1.31(2) . ?
C36 C35 1.37(2) . ?
O90 C77 1.135(17) . ?
O90 Ca89 2.380(12) . ?
C65 C67 1.36(2) . ?
C65 C66 1.52(2) . ?
C65 C64 1.547(12) . ?
C71 C77 1.572(19) . ?
C71 C72 1.541(16) . ?
C7 C8 1.31(3) . ?
N78 C77 1.318(13) . ?
N78 C79 1.56(2) . ?
C43 C44 1.468(17) . ?
C16 C17 1.46(3) . ?
C68 C63 1.562(10) . ?
C68 O69 1.174(13) . ?
C63 C64 1.539(12) . ?
C82 N83 1.15(4) . ?
C82 C79 1.52(4) . ?
C82 O88 1.31(5) . ?
N83 C84 1.52(2) . ?
C80 C79 1.54(2) . ?
C9 C8 1.39(3) . ?
C72 C73 1.55(2) . ?
O92 Ca89 2.397(15) . ?
C17 C18 1.33(3) . ?
O94 Ca89 2.359(18) . ?
C73 C74 1.483(19) . ?
Ca89 O91 2.378(15) . ?
Ca89 O93 2.39(2) . ?
Ca89 O95 2.39(2) . ?
C74 C75 1.53(3) . ?
O87 C85 1.27(3) . ?
N76 C75 1.35(5) . ?
C84 C85 1.51(3) . ?
O86 C85 1.27(3) . ?
